data_8102081
loop_
_publ_author_name
'Dietel, A. M.'
'Irrgang, T.'
'Karthikeyan, S.'
'Kempe, R.'

_publ_section_title
;
Crystal structure of 2-(2,6-diisopropyl-phenylamino)-6-(2,4,6-triisopropyl-
phenyl)-pyridinium [2-(2,6-diisopropyl-phenylamido)-6-(2,4,6-triisopropyl-
phenyl)-pyridinium]-(\m-chloro)-di(\m-oxo)-tetrachloro-
tetrahydrofuran-dichromate(IV) pentane solvate, (C~32~H~45~N~2~)[
(C~32~H~44~N~2~)Cl~5~Cr~2~O~2~(C~4~H~8~O)] &#x00B7; C~5~H~12~
;
_journal_issue 4
_journal_name_full 'Zeitschrift f\"ur Kristallographie - New Crystal Structures'
_journal_page_first 547
_journal_page_last 550
_journal_volume 221
_journal_year 2006
_chemical_formula_structural '(C32H45N2)[(C32H44N2)Cl5Cr2O2(C4H8O)] &#x00B7; C5H12'
_chemical_formula_sum 'C73 H109 Cl5 Cr2 N4 O3'
_chemical_formula_weight 1371.89
_chemical_name_systematic
;
2-(2,6-diisopropyl-phenylamino)-6-(2,4,6-triisopropyl-phenyl)-pyridinium 
[2-(2,6-diisopropyl-phenylamido)-6-(2,4,6-triisopropyl-phenyl)-pyridinium]-
(\m-chloro)-di(\m-oxo)-tetrahydrofurane-trichloro-dichromate(IV) pentane 
solvate
;
_space_group_IT_number 14
_symmetry_cell_setting monoclinic
_symmetry_space_group_name_Hall '-P 2ybc'
_symmetry_space_group_name_H-M 'P 1 21/c 1'
_atom_sites_solution_hydrogens geom
_atom_sites_solution_primary direct
_atom_sites_solution_secondary difmap
_audit_creation_method SHELXL-97
_cell_angle_alpha 90.000(5)
_cell_angle_beta 90.095(5)
_cell_angle_gamma 90.000(5)
_cell_formula_units_Z 4
_cell_length_a 14.499(5)
_cell_length_b 17.826(5)
_cell_length_c 30.234(5)
_cell_measurement_reflns_used all
_cell_measurement_temperature 193(2)
_cell_volume 7814(4)
_computing_structure_refinement 'SHELXL-97 (Sheldrick, 1997)'
_computing_structure_solution SIR97
_diffrn_ambient_temperature 193(2)
_diffrn_measured_fraction_theta_full 0.982
_diffrn_measured_fraction_theta_max 0.982
_diffrn_measurement_device_type 'Stoe IPDS II'
_diffrn_measurement_method omega
_diffrn_radiation_monochromator graphite
_diffrn_radiation_source 'fine-focus sealed tube'
_diffrn_radiation_type MoK\a
_diffrn_radiation_wavelength 0.71069
_diffrn_reflns_av_R_equivalents 0.1050
_diffrn_reflns_av_sigmaI/netI 0.0740
_diffrn_reflns_limit_h_max 18
_diffrn_reflns_limit_h_min -17
_diffrn_reflns_limit_k_max 22
_diffrn_reflns_limit_k_min -22
_diffrn_reflns_limit_l_max 37
_diffrn_reflns_limit_l_min -37
_diffrn_reflns_number 99835
_diffrn_reflns_theta_full 26.27
_diffrn_reflns_theta_max 26.27
_diffrn_reflns_theta_min 1.33
_diffrn_standards_decay_% no
_exptl_absorpt_coefficient_mu 0.493
_exptl_absorpt_correction_type none
_exptl_crystal_colour green
_exptl_crystal_density_diffrn 1.166
_exptl_crystal_density_method 'not measured'
_exptl_crystal_description prism
_exptl_crystal_F_000 2928
_exptl_crystal_size_max 0.34
_exptl_crystal_size_mid 0.33
_exptl_crystal_size_min 0.21
_refine_diff_density_max 0.908
_refine_diff_density_min -0.687
_refine_diff_density_rms 0.074
_refine_ls_extinction_method none
_refine_ls_goodness_of_fit_ref 0.962
_refine_ls_hydrogen_treatment mixed
_refine_ls_matrix_type full
_refine_ls_number_parameters 771
_refine_ls_number_reflns 15537
_refine_ls_number_restraints 0
_refine_ls_restrained_S_all 0.962
_refine_ls_R_factor_all 0.1205
_refine_ls_R_factor_gt 0.0634
_refine_ls_shift/su_max 0.162
_refine_ls_shift/su_mean 0.003
_refine_ls_structure_factor_coef Fsqd
_refine_ls_weighting_details 'calc w=1/[\s^2^(Fo^2^)+(0.0976P)^2^+0.0000P] where P=(Fo^2^+2Fc^2^)/3'
_refine_ls_weighting_scheme calc
_refine_ls_wR_factor_gt 0.1497
_refine_ls_wR_factor_ref 0.1761
_reflns_number_gt 8968
_reflns_number_total 15537
_reflns_threshold_expression >2sigma(I)
_cod_data_source_file 1267-1929.cff
_cod_data_source_block k024
_cod_depositor_comments
;
The following automatic conversions were performed:

'_exptl_absorpt_correction_type' tag value 'no' was replaced with
'none' value.

Automatic conversion script
Id: cif_fix_values 1646 2011-03-28 12:23:43Z adriana 
;
_cod_original_sg_symbol_H-M P12(1)/c1
_cod_database_code 8102081

loop_
_symmetry_equiv_pos_as_xyz
'x, y, z'
'-x, y+1/2, -z+1/2'
'-x, -y, -z'
'x, -y-1/2, z-1/2'

loop_
_atom_site_label
_atom_site_type_symbol
_atom_site_fract_x
_atom_site_fract_y
_atom_site_fract_z
_atom_site_U_iso_or_equiv
_atom_site_adp_type
_atom_site_occupancy
_atom_site_symmetry_multiplicity
_atom_site_Wyckoff_symbol
_atom_site_calc_flag
_atom_site_refinement_flags
_atom_site_disorder_assembly
_atom_site_disorder_group
Cr1 Cr 0.86463(4) 0.11275(4) 0.32048(2) 0.03366(16) Uani 1 4 e d . . .
Cr2 Cr 0.89206(4) 0.03704(4) 0.40122(2) 0.03605(16) Uani 1 4 e d . . .
Cl3 Cl 0.83810(7) 0.02962(6) 0.26447(3) 0.0429(2) Uani 1 4 e d . . .
Cl4 Cl 0.74219(6) 0.19365(6) 0.30653(3) 0.0416(2) Uani 1 4 e d . . .
Cl5 Cl 0.89298(9) -0.09078(6) 0.39672(4) 0.0547(3) Uani 1 4 e d . . .
Cl6 Cl 0.80481(7) 0.04663(6) 0.46453(3) 0.0459(3) Uani 1 4 e d . . .
Cl7 Cl 0.89829(8) 0.17066(6) 0.39168(4) 0.0500(3) Uani 1 4 e d . . .
N1 N 0.9547(2) 0.17788(18) 0.28361(11) 0.0358(7) Uani 1 4 e d . . .
N4 N 0.6209(2) 0.11778(19) 0.39124(11) 0.0378(7) Uani 1 4 e d . . .
N2 N 0.8627(2) 0.1899(2) 0.22084(11) 0.0359(7) Uani 1 4 e d . . .
O2 O 0.78450(17) 0.05065(15) 0.36175(9) 0.0371(6) Uani 1 4 e d . . .
N3 N 0.6905(3) 0.2275(2) 0.41420(14) 0.0499(10) Uani 1 4 e d . . .
O3 O 0.96017(17) 0.04454(16) 0.34452(9) 0.0396(6) Uani 1 4 e d . . .
O1 O 1.0115(2) 0.0378(2) 0.43662(11) 0.0582(9) Uani 1 4 e d . . .
C1 C 1.0432(3) 0.1939(2) 0.30373(13) 0.0384(9) Uani 1 4 e d . . .
C2 C 1.1169(3) 0.1439(3) 0.29686(14) 0.0437(10) Uani 1 4 e d . . .
C3 C 1.2005(3) 0.1602(3) 0.31735(16) 0.0526(12) Uani 1 4 e d . . .
H3 H 1.2514 0.1273 0.3133 0.063 Uiso 1 4 e calc R . .
C4 C 1.2109(3) 0.2226(3) 0.34330(17) 0.0591(13) Uani 1 4 e d . . .
H4 H 1.2685 0.2321 0.3573 0.071 Uiso 1 4 e calc R . .
C5 C 1.1390(3) 0.2716(3) 0.34932(17) 0.0568(12) Uani 1 4 e d . . .
H5 H 1.1477 0.3151 0.3670 0.068 Uiso 1 4 e calc R . .
C6 C 1.0528(3) 0.2584(3) 0.32970(15) 0.0469(10) Uani 1 4 e d . . .
C7 C 0.9755(3) 0.3155(3) 0.33552(18) 0.0570(12) Uani 1 4 e d . . .
H7 H 0.9156 0.2893 0.3301 0.068 Uiso 1 4 e calc R . .
C8 C 0.9838(5) 0.3790(3) 0.3017(2) 0.090(2) Uani 1 4 e d . . .
H8A H 0.9333 0.4148 0.3060 0.135 Uiso 1 4 e calc R . .
H8B H 0.9805 0.3582 0.2718 0.135 Uiso 1 4 e calc R . .
H8C H 1.0429 0.4048 0.3058 0.135 Uiso 1 4 e calc R . .
C9 C 0.9723(5) 0.3494(3) 0.3820(2) 0.0809(18) Uani 1 4 e d . . .
H9A H 0.9214 0.3855 0.3838 0.121 Uiso 1 4 e calc R . .
H9B H 1.0307 0.3751 0.3882 0.121 Uiso 1 4 e calc R . .
H9C H 0.9628 0.3094 0.4037 0.121 Uiso 1 4 e calc R . .
C10 C 1.1096(3) 0.0764(3) 0.26693(16) 0.0507(11) Uani 1 4 e d . . .
H10 H 1.0429 0.0680 0.2601 0.061 Uiso 1 4 e calc R . .
C11 C 1.1480(4) 0.0043(3) 0.28806(19) 0.0642(14) Uani 1 4 e d . . .
H11A H 1.1410 -0.0376 0.2673 0.096 Uiso 1 4 e calc R . .
H11B H 1.1140 -0.0067 0.3153 0.096 Uiso 1 4 e calc R . .
H11C H 1.2135 0.0113 0.2950 0.096 Uiso 1 4 e calc R . .
C12 C 1.1601(4) 0.0899(4) 0.22306(19) 0.0748(16) Uani 1 4 e d . . .
H12A H 1.1540 0.0456 0.2042 0.112 Uiso 1 4 e calc R . .
H12B H 1.2256 0.0995 0.2290 0.112 Uiso 1 4 e calc R . .
H12C H 1.1331 0.1335 0.2081 0.112 Uiso 1 4 e calc R . .
C13 C 0.9440(2) 0.2041(2) 0.24272(13) 0.0365(9) Uani 1 4 e d . . .
C14 C 1.0104(3) 0.2448(3) 0.21823(15) 0.0507(12) Uani 1 4 e d . . .
H14 H 1.0674 0.2576 0.2318 0.061 Uiso 1 4 e calc R . .
C15 C 0.9942(3) 0.2658(3) 0.17561(17) 0.0593(13) Uani 1 4 e d . . .
H15 H 1.0400 0.2929 0.1598 0.071 Uiso 1 4 e calc R . .
C16 C 0.9107(3) 0.2479(3) 0.15483(15) 0.0491(11) Uani 1 4 e d . . .
H16 H 0.9002 0.2618 0.1249 0.059 Uiso 1 4 e calc R . .
C17 C 0.8453(3) 0.2107(2) 0.17778(13) 0.0382(9) Uani 1 4 e d . . .
C18 C 0.7519(3) 0.1925(2) 0.15989(13) 0.0400(9) Uani 1 4 e d . . .
C19 C 0.7330(3) 0.1203(2) 0.14404(14) 0.0476(10) Uani 1 4 e d . . .
C20 C 0.6470(4) 0.1074(3) 0.12490(17) 0.0618(14) Uani 1 4 e d . . .
H20 H 0.6329 0.0588 0.1139 0.074 Uiso 1 4 e calc R . .
C21 C 0.5809(3) 0.1642(3) 0.12141(18) 0.0641(14) Uani 1 4 e d . . .
C22 C 0.6014(3) 0.2334(3) 0.13821(16) 0.0562(12) Uani 1 4 e d . . .
H22 H 0.5560 0.2718 0.1366 0.067 Uiso 1 4 e calc R . .
C23 C 0.6863(3) 0.2500(2) 0.15763(14) 0.0429(10) Uani 1 4 e d . . .
C24 C 0.7032(3) 0.3282(3) 0.17612(15) 0.0508(11) Uani 1 4 e d . . .
H24 H 0.7701 0.3317 0.1839 0.061 Uiso 1 4 e calc R . .
C25 C 0.6496(6) 0.3416(4) 0.2177(2) 0.102(2) Uani 1 4 e d . . .
H25A H 0.6628 0.3921 0.2289 0.152 Uiso 1 4 e calc R . .
H25B H 0.6675 0.3044 0.2400 0.152 Uiso 1 4 e calc R . .
H25C H 0.5835 0.3369 0.2115 0.152 Uiso 1 4 e calc R . .
C26 C 0.6828(6) 0.3899(3) 0.1431(2) 0.092(2) Uani 1 4 e d . . .
H26A H 0.7183 0.3812 0.1160 0.138 Uiso 1 4 e calc R . .
H26B H 0.7000 0.4385 0.1558 0.138 Uiso 1 4 e calc R . .
H26C H 0.6168 0.3900 0.1361 0.138 Uiso 1 4 e calc R . .
C27 C 0.4878(5) 0.1463(5) 0.1003(3) 0.107(3) Uani 1 4 e d . . .
H27 H 0.4668 0.1998 0.1010 0.129 Uiso 1 4 e calc R . .
C28 C 0.4859(6) 0.1425(9) 0.0558(3) 0.202(7) Uani 1 4 e d . . .
H28A H 0.5416 0.1661 0.0438 0.303 Uiso 1 4 e calc R . .
H28B H 0.4312 0.1689 0.0447 0.303 Uiso 1 4 e calc R . .
H28C H 0.4835 0.0899 0.0466 0.303 Uiso 1 4 e calc R . .
C29 C 0.4189(4) 0.1218(5) 0.1328(3) 0.112(3) Uani 1 4 e d . . .
H29A H 0.4404 0.1343 0.1627 0.169 Uiso 1 4 e calc R . .
H29B H 0.4102 0.0674 0.1304 0.169 Uiso 1 4 e calc R . .
H29C H 0.3602 0.1473 0.1270 0.169 Uiso 1 4 e calc R . .
C30 C 0.8025(4) 0.0577(3) 0.14674(16) 0.0584(13) Uani 1 4 e d . . .
H30 H 0.8463 0.0703 0.1712 0.070 Uiso 1 4 e calc R . .
C31 C 0.8589(5) 0.0522(4) 0.1041(2) 0.098(2) Uani 1 4 e d . . .
H31A H 0.9040 0.0115 0.1068 0.147 Uiso 1 4 e calc R . .
H31B H 0.8912 0.0997 0.0990 0.147 Uiso 1 4 e calc R . .
H31C H 0.8176 0.0418 0.0791 0.147 Uiso 1 4 e calc R . .
C32 C 0.7584(5) -0.0190(3) 0.1579(2) 0.0793(18) Uani 1 4 e d . . .
H32A H 0.8066 -0.0574 0.1595 0.119 Uiso 1 4 e calc R . .
H32B H 0.7137 -0.0324 0.1349 0.119 Uiso 1 4 e calc R . .
H32C H 0.7269 -0.0156 0.1865 0.119 Uiso 1 4 e calc R . .
C33 C 0.6147(3) 0.1857(2) 0.41152(14) 0.0431(10) Uani 1 4 e d . . .
C34 C 0.5269(3) 0.2072(3) 0.42777(17) 0.0563(12) Uani 1 4 e d . . .
H34 H 0.5198 0.2533 0.4431 0.068 Uiso 1 4 e calc R . .
C35 C 0.4537(3) 0.1621(3) 0.42138(18) 0.0614(13) Uani 1 4 e d . . .
H35 H 0.3950 0.1772 0.4320 0.074 Uiso 1 4 e calc R . .
C36 C 0.4624(3) 0.0933(3) 0.39930(17) 0.0537(12) Uani 1 4 e d . . .
H36 H 0.4099 0.0624 0.3947 0.064 Uiso 1 4 e calc R . .
C37 C 0.5470(3) 0.0713(2) 0.38449(14) 0.0410(9) Uani 1 4 e d . . .
C38 C 0.5683(2) 0.0008(2) 0.36042(14) 0.0388(9) Uani 1 4 e d . . .
C39 C 0.5679(3) 0.0010(2) 0.31391(14) 0.0385(9) Uani 1 4 e d . . .
C40 C 0.5961(3) -0.0635(2) 0.29192(16) 0.0447(10) Uani 1 4 e d . . .
H40 H 0.5959 -0.0641 0.2605 0.054 Uiso 1 4 e calc R . .
C41 C 0.6248(3) -0.1271(2) 0.31478(17) 0.0488(11) Uani 1 4 e d . . .
C42 C 0.6234(3) -0.1260(2) 0.36050(16) 0.0484(11) Uani 1 4 e d . . .
H42 H 0.6421 -0.1697 0.3761 0.058 Uiso 1 4 e calc R . .
C43 C 0.5957(3) -0.0635(2) 0.38445(15) 0.0422(10) Uani 1 4 e d . . .
C44 C 0.5926(3) -0.0643(3) 0.43461(15) 0.0504(11) Uani 1 4 e d . . .
H44 H 0.6078 -0.0125 0.4451 0.061 Uiso 1 4 e calc R . .
C45 C 0.4949(3) -0.0832(3) 0.45135(18) 0.0660(14) Uani 1 4 e d . . .
H45A H 0.4946 -0.0830 0.4838 0.099 Uiso 1 4 e calc R . .
H45B H 0.4769 -0.1330 0.4406 0.099 Uiso 1 4 e calc R . .
H45C H 0.4512 -0.0457 0.4403 0.099 Uiso 1 4 e calc R . .
C46 C 0.6620(4) -0.1179(3) 0.45577(18) 0.0636(14) Uani 1 4 e d . . .
H46A H 0.6566 -0.1153 0.4880 0.095 Uiso 1 4 e calc R . .
H46B H 0.7246 -0.1036 0.4470 0.095 Uiso 1 4 e calc R . .
H46C H 0.6494 -0.1692 0.4458 0.095 Uiso 1 4 e calc R . .
C47 C 0.6628(4) -0.1946(3) 0.2898(2) 0.0654(14) Uani 1 4 e d . . .
H47 H 0.6679 -0.2371 0.3113 0.078 Uiso 1 4 e calc R . .
C48 C 0.6055(5) -0.2199(4) 0.2528(3) 0.134(4) Uani 1 4 e d . . .
H48A H 0.6339 -0.2639 0.2390 0.200 Uiso 1 4 e calc R . .
H48B H 0.6001 -0.1796 0.2310 0.200 Uiso 1 4 e calc R . .
H48C H 0.5440 -0.2332 0.2637 0.200 Uiso 1 4 e calc R . .
C49 C 0.7580(4) -0.1784(5) 0.2725(3) 0.125(4) Uani 1 4 e d . . .
H49A H 0.7978 -0.1623 0.2970 0.188 Uiso 1 4 e calc R . .
H49B H 0.7546 -0.1385 0.2503 0.188 Uiso 1 4 e calc R . .
H49C H 0.7836 -0.2238 0.2591 0.188 Uiso 1 4 e calc R . .
C50 C 0.5339(3) 0.0684(2) 0.28758(15) 0.0438(10) Uani 1 4 e d . . .
H50 H 0.5449 0.1144 0.3058 0.053 Uiso 1 4 e calc R . .
C51 C 0.5818(3) 0.0794(3) 0.24326(15) 0.0510(11) Uani 1 4 e d . . .
H51A H 0.5566 0.1239 0.2286 0.076 Uiso 1 4 e calc R . .
H51B H 0.5713 0.0352 0.2246 0.076 Uiso 1 4 e calc R . .
H51C H 0.6481 0.0860 0.2481 0.076 Uiso 1 4 e calc R . .
C52 C 0.4294(3) 0.0611(3) 0.2801(2) 0.0664(15) Uani 1 4 e d . . .
H52A H 0.4070 0.1045 0.2633 0.100 Uiso 1 4 e calc R . .
H52B H 0.3979 0.0589 0.3087 0.100 Uiso 1 4 e calc R . .
H52C H 0.4165 0.0151 0.2634 0.100 Uiso 1 4 e calc R . .
C53 C 1.0948(3) -0.0018(4) 0.4233(2) 0.0744(17) Uani 1 4 e d . . .
H53A H 1.0906 -0.0179 0.3920 0.089 Uiso 1 4 e calc R . .
H53B H 1.1049 -0.0466 0.4421 0.089 Uiso 1 4 e calc R . .
C54 C 1.1719(4) 0.0541(4) 0.4294(2) 0.091(2) Uani 1 4 e d . . .
H54A H 1.2235 0.0315 0.4463 0.110 Uiso 1 4 e calc R . .
H54B H 1.1954 0.0714 0.4004 0.110 Uiso 1 4 e calc R . .
C55 C 1.1300(4) 0.1185(4) 0.4548(3) 0.095(2) Uani 1 4 e d . . .
H55A H 1.1695 0.1322 0.4802 0.114 Uiso 1 4 e calc R . .
H55B H 1.1229 0.1629 0.4354 0.114 Uiso 1 4 e calc R . .
C56 C 1.0376(4) 0.0914(3) 0.47034(17) 0.0638(14) Uani 1 4 e d . . .
H56A H 1.0423 0.0672 0.4997 0.077 Uiso 1 4 e calc R . .
H56B H 0.9927 0.1332 0.4720 0.077 Uiso 1 4 e calc R . .
C57 C 0.6919(3) 0.3005(3) 0.43481(16) 0.0533(12) Uani 1 4 e d . . .
C58 C 0.7327(4) 0.3062(3) 0.47634(16) 0.0597(13) Uani 1 4 e d . . .
C59 C 0.7288(6) 0.3761(3) 0.4972(2) 0.091(2) Uani 1 4 e d . . .
H59 H 0.7561 0.3821 0.5255 0.109 Uiso 1 4 e calc R . .
C60 C 0.6867(6) 0.4356(4) 0.4776(2) 0.104(3) Uani 1 4 e d . . .
H60 H 0.6816 0.4818 0.4931 0.124 Uiso 1 4 e calc R . .
C61 C 0.6514(5) 0.4294(3) 0.4354(2) 0.0834(19) Uani 1 4 e d . . .
H61 H 0.6251 0.4722 0.4215 0.100 Uiso 1 4 e calc R . .
C62 C 0.6536(4) 0.3619(3) 0.41307(19) 0.0684(15) Uani 1 4 e d . . .
C63 C 0.6196(5) 0.3591(4) 0.3653(2) 0.090(2) Uani 1 4 e d . . .
H63 H 0.6210 0.3053 0.3559 0.108 Uiso 1 4 e calc R . .
C64 C 0.6855(8) 0.4010(5) 0.3358(2) 0.128(3) Uani 1 4 e d . . .
H64A H 0.6637 0.3985 0.3052 0.192 Uiso 1 4 e calc R . .
H64B H 0.7469 0.3783 0.3379 0.192 Uiso 1 4 e calc R . .
H64C H 0.6887 0.4536 0.3452 0.192 Uiso 1 4 e calc R . .
C65 C 0.5209(8) 0.3858(6) 0.3607(4) 0.168(5) Uani 1 4 e d . . .
H65A H 0.4811 0.3560 0.3802 0.252 Uiso 1 4 e calc R . .
H65B H 0.5007 0.3797 0.3300 0.252 Uiso 1 4 e calc R . .
H65C H 0.5171 0.4388 0.3691 0.252 Uiso 1 4 e calc R . .
C66 C 0.7781(4) 0.2394(3) 0.49872(17) 0.0671(14) Uani 1 4 e d . . .
H66 H 0.7907 0.2015 0.4751 0.081 Uiso 1 4 e calc R . .
C67 C 0.7126(7) 0.2032(5) 0.5310(3) 0.136(4) Uani 1 4 e d . . .
H67A H 0.7428 0.1600 0.5449 0.204 Uiso 1 4 e calc R . .
H67B H 0.6571 0.1865 0.5153 0.204 Uiso 1 4 e calc R . .
H67C H 0.6954 0.2396 0.5538 0.204 Uiso 1 4 e calc R . .
C68 C 0.8703(6) 0.2583(5) 0.5199(3) 0.125(3) Uani 1 4 e d . . .
H68A H 0.8964 0.2131 0.5336 0.187 Uiso 1 4 e calc R . .
H68B H 0.8613 0.2968 0.5426 0.187 Uiso 1 4 e calc R . .
H68C H 0.9127 0.2771 0.4973 0.187 Uiso 1 4 e calc R . .
C102 C 0.177(2) 0.1590(16) 0.0130(10) 0.358(14) Uiso 1 4 e d . . .
H10A H 0.2002 0.1091 0.0223 0.430 Uiso 1 4 e calc R . .
H10B H 0.1222 0.1474 -0.0053 0.430 Uiso 1 4 e calc R . .
C100 C 0.3091(11) 0.1509(9) -0.0501(6) 0.220(6) Uiso 1 4 e d . . .
H10C H 0.3234 0.1912 -0.0711 0.330 Uiso 1 4 e calc R . .
H10D H 0.2872 0.1067 -0.0663 0.330 Uiso 1 4 e calc R . .
H10E H 0.3647 0.1379 -0.0333 0.330 Uiso 1 4 e calc R . .
C101 C 0.2417(19) 0.1747(14) -0.0215(9) 0.322(12) Uiso 1 4 e d . . .
H10F H 0.1995 0.1987 -0.0430 0.386 Uiso 1 4 e calc R . .
H10G H 0.2746 0.2174 -0.0077 0.386 Uiso 1 4 e calc R . .
C103 C 0.128(2) 0.183(2) 0.0564(13) 0.46(2) Uiso 1 4 e d . . .
H10H H 0.0641 0.1983 0.0496 0.549 Uiso 1 4 e calc R . .
H10I H 0.1606 0.2267 0.0692 0.549 Uiso 1 4 e calc R . .
C104 C 0.1264(19) 0.1182(16) 0.0912(10) 0.398(16) Uiso 1 4 e d . . .
H10J H 0.0829 0.1307 0.1148 0.597 Uiso 1 4 e calc R . .
H10K H 0.1882 0.1117 0.1039 0.597 Uiso 1 4 e calc R . .
H10L H 0.1072 0.0715 0.0768 0.597 Uiso 1 4 e calc R . .
H100 H 0.678(3) 0.104(3) 0.3789(16) 0.057(14) Uiso 1 4 e d . . .
H200 H 0.737(4) 0.213(4) 0.403(2) 0.09(2) Uiso 1 4 e d . . .
H102 H 0.821(3) 0.168(3) 0.2384(16) 0.051(13) Uiso 1 4 e d . . .

loop_
_atom_site_aniso_label
_atom_site_aniso_U_11
_atom_site_aniso_U_22
_atom_site_aniso_U_33
_atom_site_aniso_U_23
_atom_site_aniso_U_13
_atom_site_aniso_U_12
Cr1 0.0281(3) 0.0406(3) 0.0323(3) 0.0053(3) -0.0016(2) 0.0007(3)
Cr2 0.0341(3) 0.0395(3) 0.0345(3) 0.0044(3) -0.0030(3) -0.0003(3)
Cl3 0.0443(5) 0.0461(6) 0.0384(5) 0.0010(4) -0.0030(4) -0.0016(4)
Cl4 0.0336(5) 0.0494(6) 0.0416(6) 0.0066(4) 0.0006(4) 0.0080(4)
Cl5 0.0684(7) 0.0392(6) 0.0564(7) 0.0031(5) 0.0081(6) 0.0032(5)
Cl6 0.0506(6) 0.0495(6) 0.0377(6) 0.0026(4) 0.0037(4) -0.0022(5)
Cl7 0.0489(6) 0.0524(6) 0.0486(7) 0.0054(5) -0.0015(5) -0.0022(5)
N1 0.0265(15) 0.0429(18) 0.0378(19) 0.0096(15) -0.0068(13) 0.0002(13)
N4 0.0374(18) 0.0383(18) 0.0378(19) -0.0071(15) 0.0028(14) -0.0026(15)
N2 0.0287(16) 0.0489(19) 0.0301(18) 0.0094(15) -0.0025(13) -0.0004(15)
O2 0.0319(13) 0.0449(16) 0.0345(15) 0.0069(12) 0.0004(11) -0.0003(11)
N3 0.054(2) 0.046(2) 0.050(2) -0.0169(18) 0.0046(19) -0.0099(19)
O3 0.0306(13) 0.0485(16) 0.0395(16) 0.0115(13) -0.0037(11) -0.0008(12)
O1 0.0427(16) 0.085(2) 0.0471(19) -0.0146(17) -0.0126(14) 0.0123(16)
C1 0.0295(19) 0.047(2) 0.038(2) 0.0112(18) -0.0046(16) -0.0059(17)
C2 0.031(2) 0.057(3) 0.042(2) 0.012(2) -0.0037(17) -0.0012(18)
C3 0.027(2) 0.077(3) 0.054(3) 0.013(3) -0.0048(19) 0.000(2)
C4 0.040(2) 0.078(3) 0.060(3) 0.015(3) -0.017(2) -0.014(2)
C5 0.055(3) 0.062(3) 0.053(3) 0.005(2) -0.015(2) -0.015(2)
C6 0.044(2) 0.051(3) 0.046(3) 0.008(2) -0.0117(19) -0.006(2)
C7 0.056(3) 0.048(3) 0.066(3) -0.001(2) -0.012(2) -0.002(2)
C8 0.107(5) 0.059(4) 0.105(5) 0.013(3) -0.028(4) 0.005(3)
C9 0.090(4) 0.063(3) 0.090(5) -0.021(3) -0.011(3) 0.005(3)
C10 0.036(2) 0.064(3) 0.053(3) 0.004(2) -0.0029(19) 0.008(2)
C11 0.053(3) 0.072(3) 0.067(4) 0.008(3) 0.001(2) 0.011(3)
C12 0.081(4) 0.088(4) 0.055(3) 0.004(3) 0.012(3) 0.008(3)
C13 0.0290(18) 0.040(2) 0.040(2) 0.0116(18) -0.0037(16) 0.0004(16)
C14 0.032(2) 0.070(3) 0.050(3) 0.020(2) -0.0069(19) -0.013(2)
C15 0.040(2) 0.082(4) 0.056(3) 0.031(3) 0.001(2) -0.011(2)
C16 0.034(2) 0.071(3) 0.041(3) 0.020(2) -0.0007(18) 0.002(2)
C17 0.035(2) 0.045(2) 0.035(2) 0.0061(18) -0.0036(16) 0.0052(17)
C18 0.039(2) 0.053(2) 0.029(2) 0.0049(18) -0.0047(16) 0.0036(19)
C19 0.059(3) 0.046(2) 0.037(2) 0.007(2) -0.010(2) 0.001(2)
C20 0.071(3) 0.061(3) 0.053(3) 0.009(2) -0.022(2) -0.017(3)
C21 0.053(3) 0.079(4) 0.060(3) 0.017(3) -0.023(2) -0.017(3)
C22 0.046(3) 0.070(3) 0.053(3) 0.007(2) -0.013(2) 0.002(2)
C23 0.039(2) 0.052(2) 0.038(2) 0.0072(19) -0.0072(17) 0.0046(19)
C24 0.046(2) 0.060(3) 0.046(3) -0.006(2) -0.009(2) 0.011(2)
C25 0.150(7) 0.092(5) 0.063(4) -0.010(4) 0.020(4) 0.026(5)
C26 0.160(7) 0.056(3) 0.061(4) 0.006(3) -0.026(4) -0.009(4)
C27 0.079(4) 0.134(6) 0.109(6) 0.041(5) -0.061(4) -0.047(4)
C28 0.084(6) 0.42(2) 0.102(7) -0.070(10) -0.052(5) -0.011(9)
C29 0.045(3) 0.136(7) 0.156(7) -0.057(6) -0.005(4) -0.016(4)
C30 0.080(3) 0.052(3) 0.044(3) 0.006(2) -0.008(2) 0.011(2)
C31 0.128(6) 0.091(5) 0.075(4) 0.020(4) 0.026(4) 0.060(4)
C32 0.122(5) 0.044(3) 0.072(4) 0.000(3) -0.017(4) 0.004(3)
C33 0.045(2) 0.044(2) 0.040(2) -0.0060(19) 0.0000(18) -0.0019(19)
C34 0.055(3) 0.052(3) 0.063(3) -0.013(2) 0.011(2) 0.001(2)
C35 0.048(3) 0.063(3) 0.073(4) -0.016(3) 0.015(2) 0.005(2)
C36 0.036(2) 0.054(3) 0.071(3) -0.009(2) 0.009(2) -0.004(2)
C37 0.034(2) 0.042(2) 0.047(3) -0.0046(19) 0.0021(18) -0.0044(17)
C38 0.0257(18) 0.042(2) 0.049(3) 0.0004(19) -0.0005(17) -0.0039(16)
C39 0.0292(19) 0.041(2) 0.045(2) -0.0002(18) -0.0013(17) -0.0039(16)
C40 0.044(2) 0.038(2) 0.052(3) -0.0032(19) 0.004(2) 0.0008(18)
C41 0.044(2) 0.037(2) 0.066(3) -0.003(2) 0.004(2) 0.0021(18)
C42 0.042(2) 0.041(2) 0.062(3) 0.005(2) 0.000(2) -0.0033(19)
C43 0.031(2) 0.045(2) 0.050(3) 0.0017(19) -0.0011(18) -0.0064(17)
C44 0.050(3) 0.056(3) 0.045(3) 0.003(2) -0.006(2) -0.012(2)
C45 0.056(3) 0.088(4) 0.054(3) 0.004(3) 0.006(2) -0.016(3)
C46 0.058(3) 0.072(3) 0.060(3) 0.018(3) -0.010(2) -0.010(3)
C47 0.079(4) 0.040(3) 0.077(4) -0.004(2) 0.007(3) 0.010(2)
C48 0.079(5) 0.109(6) 0.213(10) -0.107(7) -0.022(5) 0.020(4)
C49 0.050(3) 0.128(6) 0.197(9) -0.095(6) -0.003(4) 0.021(4)
C50 0.036(2) 0.040(2) 0.055(3) 0.002(2) 0.0032(19) -0.0037(17)
C51 0.045(2) 0.059(3) 0.048(3) 0.006(2) -0.003(2) 0.002(2)
C52 0.037(2) 0.063(3) 0.099(4) 0.023(3) 0.000(3) 0.009(2)
C53 0.042(3) 0.113(5) 0.068(4) -0.005(3) -0.009(2) 0.025(3)
C54 0.063(4) 0.123(6) 0.088(5) 0.043(4) 0.010(3) -0.005(4)
C55 0.074(4) 0.101(5) 0.110(6) 0.026(4) -0.025(4) -0.038(4)
C56 0.071(3) 0.070(3) 0.049(3) -0.002(2) -0.021(3) -0.011(3)
C57 0.069(3) 0.043(3) 0.048(3) -0.012(2) 0.004(2) -0.010(2)
C58 0.085(4) 0.049(3) 0.044(3) -0.009(2) 0.002(2) -0.013(3)
C59 0.160(7) 0.052(3) 0.061(4) -0.019(3) -0.028(4) -0.003(4)
C60 0.180(8) 0.053(4) 0.078(5) -0.023(3) -0.017(5) 0.001(4)
C61 0.132(6) 0.044(3) 0.074(4) -0.006(3) -0.014(4) 0.008(3)
C62 0.090(4) 0.052(3) 0.064(4) -0.011(3) -0.009(3) 0.002(3)
C63 0.127(6) 0.067(4) 0.075(4) -0.017(3) -0.037(4) 0.021(4)
C64 0.215(10) 0.107(6) 0.063(5) 0.013(4) -0.011(6) 0.025(6)
C65 0.184(10) 0.141(8) 0.178(10) -0.043(7) -0.110(9) 0.052(8)
C66 0.100(4) 0.060(3) 0.041(3) -0.008(2) -0.002(3) -0.003(3)
C67 0.169(8) 0.124(7) 0.116(7) 0.057(6) 0.069(6) 0.032(6)
C68 0.150(7) 0.093(5) 0.130(7) -0.022(5) -0.061(6) 0.004(5)

loop_
_atom_type_symbol
_atom_type_description
_atom_type_scat_dispersion_real
_atom_type_scat_dispersion_imag
_atom_type_scat_source
C C 0.0033 0.0016 'International Tables Vol C Tables 4.2.6.8 and 6.1.1.4'
H H 0.0000 0.0000 'International Tables Vol C Tables 4.2.6.8 and 6.1.1.4'
N N 0.0061 0.0033 'International Tables Vol C Tables 4.2.6.8 and 6.1.1.4'
O O 0.0106 0.0060 'International Tables Vol C Tables 4.2.6.8 and 6.1.1.4'
Cl Cl 0.1484 0.1585 'International Tables Vol C Tables 4.2.6.8 and 6.1.1.4'
Cr Cr 0.3209 0.6236 'International Tables Vol C Tables 4.2.6.8 and 6.1.1.4'

loop_
_geom_angle_atom_site_label_1
_geom_angle_atom_site_label_2
_geom_angle_atom_site_label_3
_geom_angle
_geom_angle_site_symmetry_1
_geom_angle_site_symmetry_3
_geom_angle_publ_flag
O3 Cr1 O2 80.83(11) . . ?
O3 Cr1 N1 95.75(12) . . ?
O2 Cr1 N1 174.43(12) . . ?
O3 Cr1 Cl3 89.46(9) . . ?
O2 Cr1 Cl3 90.35(9) . . ?
N1 Cr1 Cl3 94.03(10) . . ?
O3 Cr1 Cl4 168.71(9) . . ?
O2 Cr1 Cl4 90.69(8) . . ?
N1 Cr1 Cl4 92.10(9) . . ?
Cl3 Cr1 Cl4 98.07(4) . . ?
O3 Cr1 Cl7 78.28(9) . . ?
O2 Cr1 Cl7 78.60(8) . . ?
N1 Cr1 Cl7 96.44(10) . . ?
Cl3 Cr1 Cl7 164.59(5) . . ?
Cl4 Cr1 Cl7 92.82(4) . . ?
O3 Cr1 Cr2 44.78(8) . . ?
O2 Cr1 Cr2 44.57(7) . . ?
N1 Cr1 Cr2 130.22(9) . . ?
Cl3 Cr1 Cr2 110.81(4) . . ?
Cl4 Cr1 Cr2 124.12(4) . . ?
Cl7 Cr1 Cr2 53.81(3) . . ?
O2 Cr2 O3 82.16(11) . . ?
O2 Cr2 O1 170.65(13) . . ?
O3 Cr2 O1 91.69(12) . . ?
O2 Cr2 Cl5 95.23(9) . . ?
O3 Cr2 Cl5 90.73(9) . . ?
O1 Cr2 Cl5 91.87(11) . . ?
O2 Cr2 Cl6 93.37(9) . . ?
O3 Cr2 Cl6 171.15(9) . . ?
O1 Cr2 Cl6 91.75(10) . . ?
Cl5 Cr2 Cl6 97.29(5) . . ?
O2 Cr2 Cl7 80.54(8) . . ?
O3 Cr2 Cl7 79.08(9) . . ?
O1 Cr2 Cl7 91.42(11) . . ?
Cl5 Cr2 Cl7 169.38(5) . . ?
Cl6 Cr2 Cl7 92.69(5) . . ?
O2 Cr2 Cr1 46.22(8) . . ?
O3 Cr2 Cr1 44.67(8) . . ?
O1 Cr2 Cr1 124.87(11) . . ?
Cl5 Cr2 Cr1 115.30(4) . . ?
Cl6 Cr2 Cr1 127.44(4) . . ?
Cl7 Cr2 Cr1 54.97(3) . . ?
Cr2 Cl7 Cr1 71.23(4) . . ?
C13 N1 C1 115.1(3) . . ?
C13 N1 Cr1 128.5(2) . . ?
C1 N1 Cr1 116.3(2) . . ?
C33 N4 C37 123.6(4) . . ?
C13 N2 C17 124.2(3) . . ?
Cr2 O2 Cr1 89.21(11) . . ?
C33 N3 C57 122.9(4) . . ?
Cr1 O3 Cr2 90.55(11) . . ?
C56 O1 C53 107.4(4) . . ?
C56 O1 Cr2 126.6(3) . . ?
C53 O1 Cr2 123.9(3) . . ?
C6 C1 C2 121.9(4) . . ?
C6 C1 N1 119.0(4) . . ?
C2 C1 N1 119.1(4) . . ?
C3 C2 C1 117.6(4) . . ?
C3 C2 C10 119.6(4) . . ?
C1 C2 C10 122.8(4) . . ?
C4 C3 C2 121.3(4) . . ?
C3 C4 C5 120.6(4) . . ?
C4 C5 C6 120.9(5) . . ?
C1 C6 C5 117.6(4) . . ?
C1 C6 C7 122.8(4) . . ?
C5 C6 C7 119.6(4) . . ?
C6 C7 C8 111.0(5) . . ?
C6 C7 C9 113.1(4) . . ?
C8 C7 C9 108.9(5) . . ?
C2 C10 C12 111.0(4) . . ?
C2 C10 C11 113.1(4) . . ?
C12 C10 C11 108.5(4) . . ?
N1 C13 N2 118.8(3) . . ?
N1 C13 C14 126.0(3) . . ?
N2 C13 C14 115.2(3) . . ?
C15 C14 C13 121.3(4) . . ?
C14 C15 C16 120.6(4) . . ?
C17 C16 C15 119.3(4) . . ?
C16 C17 N2 119.3(4) . . ?
C16 C17 C18 124.0(4) . . ?
N2 C17 C18 116.7(3) . . ?
C23 C18 C19 121.6(4) . . ?
C23 C18 C17 118.3(4) . . ?
C19 C18 C17 120.1(4) . . ?
C20 C19 C18 117.9(4) . . ?
C20 C19 C30 119.9(4) . . ?
C18 C19 C30 122.1(4) . . ?
C19 C20 C21 121.7(5) . . ?
C22 C21 C20 118.5(4) . . ?
C22 C21 C27 122.3(6) . . ?
C20 C21 C27 119.1(6) . . ?
C21 C22 C23 122.6(5) . . ?
C22 C23 C18 117.7(4) . . ?
C22 C23 C24 119.3(4) . . ?
C18 C23 C24 123.0(4) . . ?
C25 C24 C26 109.7(5) . . ?
C25 C24 C23 111.7(5) . . ?
C26 C24 C23 113.1(4) . . ?
C28 C27 C29 129.8(7) . . ?
C28 C27 C21 116.4(7) . . ?
C29 C27 C21 112.6(6) . . ?
C19 C30 C31 111.1(4) . . ?
C19 C30 C32 112.9(5) . . ?
C31 C30 C32 110.5(5) . . ?
N3 C33 N4 118.1(4) . . ?
N3 C33 C34 124.7(4) . . ?
N4 C33 C34 117.2(4) . . ?
C35 C34 C33 119.8(4) . . ?
C34 C35 C36 121.3(4) . . ?
C37 C36 C35 119.3(4) . . ?
C36 C37 N4 118.7(4) . . ?
C36 C37 C38 126.4(4) . . ?
N4 C37 C38 114.9(3) . . ?
C39 C38 C43 121.2(4) . . ?
C39 C38 C37 119.1(4) . . ?
C43 C38 C37 119.5(4) . . ?
C40 C39 C38 118.4(4) . . ?
C40 C39 C50 119.9(4) . . ?
C38 C39 C50 121.7(4) . . ?
C39 C40 C41 121.7(4) . . ?
C42 C41 C40 118.7(4) . . ?
C42 C41 C47 120.8(4) . . ?
C40 C41 C47 120.4(5) . . ?
C41 C42 C43 122.5(4) . . ?
C42 C43 C38 117.6(4) . . ?
C42 C43 C44 121.5(4) . . ?
C38 C43 C44 120.8(4) . . ?
C43 C44 C46 113.8(4) . . ?
C43 C44 C45 111.0(4) . . ?
C46 C44 C45 109.3(4) . . ?
C48 C47 C49 108.3(6) . . ?
C48 C47 C41 114.6(5) . . ?
C49 C47 C41 110.7(5) . . ?
C51 C50 C39 114.4(4) . . ?
C51 C50 C52 109.4(4) . . ?
C39 C50 C52 109.1(3) . . ?
O1 C53 C54 105.1(5) . . ?
C55 C54 C53 105.4(5) . . ?
C56 C55 C54 106.0(5) . . ?
O1 C56 C55 102.9(5) . . ?
C58 C57 C62 122.5(4) . . ?
C58 C57 N3 117.5(4) . . ?
C62 C57 N3 120.0(4) . . ?
C57 C58 C59 117.0(5) . . ?
C57 C58 C66 121.9(4) . . ?
C59 C58 C66 121.1(5) . . ?
C60 C59 C58 121.3(6) . . ?
C59 C60 C61 120.4(6) . . ?
C60 C61 C62 120.9(6) . . ?
C61 C62 C57 117.7(5) . . ?
C61 C62 C63 118.9(5) . . ?
C57 C62 C63 123.3(5) . . ?
C64 C63 C65 113.0(7) . . ?
C64 C63 C62 109.9(6) . . ?
C65 C63 C62 112.3(7) . . ?
C67 C66 C58 110.5(6) . . ?
C67 C66 C68 112.1(7) . . ?
C58 C66 C68 113.3(5) . . ?
C101 C102 C103 150(3) . . ?
C100 C101 C102 150(3) . . ?
C102 C103 C104 112(3) . . ?

loop_
_geom_bond_atom_site_label_1
_geom_bond_atom_site_label_2
_geom_bond_distance
_geom_bond_site_symmetry_2
_geom_bond_publ_flag
Cr1 O3 1.980(3) . ?
Cr1 O2 2.034(3) . ?
Cr1 N1 2.074(3) . ?
Cr1 Cl3 2.2824(13) . ?
Cr1 Cl4 2.3252(12) . ?
Cr1 Cl7 2.4362(14) . ?
Cr1 Cr2 2.8169(9) . ?
Cr2 O2 1.977(3) . ?
Cr2 O3 1.984(3) . ?
Cr2 O1 2.034(3) . ?
Cr2 Cl5 2.2827(14) . ?
Cr2 Cl6 2.3025(13) . ?
Cr2 Cl7 2.4010(15) . ?
N1 C13 1.330(5) . ?
N1 C1 1.447(5) . ?
N4 C33 1.360(5) . ?
N4 C37 1.370(5) . ?
N2 C13 1.373(5) . ?
N2 C17 1.377(5) . ?
N3 C33 1.330(6) . ?
N3 C57 1.442(6) . ?
O1 C56 1.447(6) . ?
O1 C53 1.456(6) . ?
C1 C6 1.399(6) . ?
C1 C2 1.407(6) . ?
C2 C3 1.391(6) . ?
C2 C10 1.509(7) . ?
C3 C4 1.371(7) . ?
C4 C5 1.372(7) . ?
C5 C6 1.403(6) . ?
C6 C7 1.526(7) . ?
C7 C8 1.529(8) . ?
C7 C9 1.530(8) . ?
C10 C12 1.536(7) . ?
C10 C11 1.539(7) . ?
C13 C14 1.416(6) . ?
C14 C15 1.362(6) . ?
C15 C16 1.400(6) . ?
C16 C17 1.350(6) . ?
C17 C18 1.493(5) . ?
C18 C23 1.400(6) . ?
C18 C19 1.401(6) . ?
C19 C20 1.392(6) . ?
C19 C30 1.506(6) . ?
C20 C21 1.397(8) . ?
C21 C22 1.367(7) . ?
C21 C27 1.526(7) . ?
C22 C23 1.395(6) . ?
C23 C24 1.522(6) . ?
C24 C25 1.498(8) . ?
C24 C26 1.514(7) . ?
C27 C28 1.347(11) . ?
C27 C29 1.470(11) . ?
C30 C31 1.532(8) . ?
C30 C32 1.546(7) . ?
C33 C34 1.418(6) . ?
C34 C35 1.344(7) . ?
C35 C36 1.402(7) . ?
C36 C37 1.365(6) . ?
C37 C38 1.485(6) . ?
C38 C39 1.406(6) . ?
C38 C43 1.414(6) . ?
C39 C40 1.390(6) . ?
C39 C50 1.523(6) . ?
C40 C41 1.392(6) . ?
C41 C42 1.383(7) . ?
C41 C47 1.524(6) . ?
C42 C43 1.389(6) . ?
C43 C44 1.517(6) . ?
C44 C46 1.528(7) . ?
C44 C45 1.542(7) . ?
C47 C48 1.464(9) . ?
C47 C49 1.504(9) . ?
C50 C51 1.522(6) . ?
C50 C52 1.538(6) . ?
C53 C54 1.508(9) . ?
C54 C55 1.508(10) . ?
C55 C56 1.501(8) . ?
C57 C58 1.391(7) . ?
C57 C62 1.392(7) . ?
C58 C59 1.398(7) . ?
C58 C66 1.519(8) . ?
C59 C60 1.358(9) . ?
C60 C61 1.380(9) . ?
C61 C62 1.380(7) . ?
C62 C63 1.526(8) . ?
C63 C64 1.506(11) . ?
C63 C65 1.514(11) . ?
C66 C67 1.508(9) . ?
C66 C68 1.520(9) . ?
C102 C101 1.43(3) . ?
C102 C103 1.55(4) . ?
C100 C101 1.37(3) . ?
C103 C104 1.56(4) . ?
